data_4081279
loop_
_publ_author_name
'Wooles, Ashley J.'
'Lewis, William'
'Blake, Alexander J.'
'Liddle, Stephen T.'

_publ_section_title
;
 \b-Diketiminate Derivatives of Alkali Metals and Uranium
;
_journal_issue 18
_journal_name_full Organometallics
_journal_page_first 5058
_journal_paper_doi 10.1021/om400435b
_journal_volume 32
_journal_year 2013
_chemical_formula_moiety 'C58 H82  I2 N4 O2 U2, 2 (C6 D6)'
_chemical_formula_sum 'C70 H82 D12 I2 N4 O2 U2'
_chemical_formula_weight 1765.42
_chemical_name_systematic
; 
 ? 
;
_space_group_IT_number 2
_symmetry_cell_setting triclinic
_symmetry_space_group_name_Hall '-P 1'
_symmetry_space_group_name_H-M 'P -1'
_atom_sites_solution_hydrogens 'geom, Me from difmap'
_atom_sites_solution_primary direct
_atom_sites_solution_secondary difmap
_audit_creation_method
;
CrysAlisPro, Oxford Diffraction Ltd.,
Version 1.171.35.19 (release 27-10-2011 CrysAlis171 .NET)
(compiled Oct 27 2011,15:02:11)
;
_cell_angle_alpha 95.987(4)
_cell_angle_beta 99.560(4)
_cell_angle_gamma 104.433(5)
_cell_formula_units_Z 1
_cell_length_a 11.5779(7)
_cell_length_b 11.6898(7)
_cell_length_c 13.6188(6)
_cell_measurement_reflns_used 5787
_cell_measurement_temperature 120(2)
_cell_measurement_theta_max 74.59
_cell_measurement_theta_min 3.98
_cell_volume 1739.64(18)
_computing_cell_refinement
;
CrysAlisPro, Agilent Technologies,
Version 1.171.35.19 (release 27-10-2011 CrysAlis171 .NET)
(compiled Oct 27 2011,15:02:11)
;
_computing_data_collection
;
CrysAlisPro, Agilent Technologies,
Version 1.171.35.19 (release 27-10-2011 CrysAlis171 .NET)
(compiled Oct 27 2011,15:02:11)
;
_computing_data_reduction
;
CrysAlisPro, Agilent Technologies,
Version 1.171.35.19 (release 27-10-2011 CrysAlis171 .NET)
(compiled Oct 27 2011,15:02:11)
;
_computing_molecular_graphics 'SHELXTL (Sheldrick, 2008)'
_computing_publication_material 'enCIFer(Allen et al.,2004);PLATON(Spek,2003)'
_computing_structure_refinement 'SHELXL97 (Sheldrick, 2008)'
_computing_structure_solution 'SHELXS97 (Sheldrick, 2008)'
_diffrn_ambient_temperature 120(2)
_diffrn_detector_area_resol_mean 10.3613
_diffrn_measured_fraction_theta_full 0.885
_diffrn_measured_fraction_theta_max 0.885
_diffrn_measurement_device_type 'SuperNova, Single source at offset), Atlas'
_diffrn_measurement_method '\w scans'
_diffrn_radiation_monochromator mirror
_diffrn_radiation_source 'SuperNova (Cu) X-ray Source'
_diffrn_radiation_type 'Cu K\a'
_diffrn_radiation_wavelength 1.5418
_diffrn_reflns_av_R_equivalents 0.079
_diffrn_reflns_av_sigmaI/netI 0.081
_diffrn_reflns_limit_h_max 13
_diffrn_reflns_limit_h_min -13
_diffrn_reflns_limit_k_max 13
_diffrn_reflns_limit_k_min -13
_diffrn_reflns_limit_l_max 16
_diffrn_reflns_limit_l_min -12
_diffrn_reflns_number 9487
_diffrn_reflns_theta_full 67.49
_diffrn_reflns_theta_max 67.49
_diffrn_reflns_theta_min 3.95
_diffrn_standards_decay_% 0
_diffrn_standards_number 0
_exptl_absorpt_coefficient_mu 20.295
_exptl_absorpt_correction_T_max 0.3566
_exptl_absorpt_correction_T_min 0.0729
_exptl_absorpt_correction_type gaussian
_exptl_absorpt_process_details
;
CrysAlisPro, Agilent Technologies,
Version 1.171.36.24a (release 19-12-2012 CrysAlis171 .NET)
(compiled Dec 19 2012,11:08:27)
Numerical absorption correction based on gaussian integration over
            a multifaceted crystal model
;
_exptl_crystal_colour brown
_exptl_crystal_density_diffrn 1.685
_exptl_crystal_description block
_exptl_crystal_F_000 848
_exptl_crystal_size_max 0.2710
_exptl_crystal_size_mid 0.2057
_exptl_crystal_size_min 0.0635
_refine_diff_density_max 6.51
_refine_diff_density_min -5.07
_refine_diff_density_rms 0.44
_refine_ls_extinction_method none
_refine_ls_goodness_of_fit_ref 1.05
_refine_ls_hydrogen_treatment constr
_refine_ls_matrix_type full
_refine_ls_number_parameters 371
_refine_ls_number_reflns 5530
_refine_ls_number_restraints 6
_refine_ls_restrained_S_all 1.05
_refine_ls_R_factor_all 0.0940
_refine_ls_R_factor_gt 0.0889
_refine_ls_shift/su_max 0.000
_refine_ls_shift/su_mean 0.000
_refine_ls_structure_factor_coef Fsqd
_refine_ls_weighting_details 'calc w=1/[\s^2^(Fo^2^)+(0.095P)^2^+211.23P] where P=(Fo^2^+2Fc^2^)/3'
_refine_ls_weighting_scheme calc
_refine_ls_wR_factor_gt 0.259
_refine_ls_wR_factor_ref 0.261
_reflns_number_gt 5159
_reflns_number_total 5530
_reflns_threshold_expression >2sigma(I)
_cod_data_source_file om400435b_si_001.cif
_cod_data_source_block 9
_cod_original_cell_volume 1739.64(17)
_cod_database_code 4081279
_nottingham_internal_coll_name UAWALY
_nottingham_internal_coll_number 12140
_nottingham_internal_coll_client AW/STL
_nottingham_internal_coll_type sphere
_nottingham_internal_coll_frame_time '1.0000 and 3.0000'
_nottingham_internal_coll_frame_width 1.0000
_nottingham_internal_coll_frame_method '\w scans'
_nottingham_internal_coll_user AW
_nottingham_internal_coll_date 13/01/2013
_nottingham_internal_coll_location NOTTS
_nottingham_internal_process_user AW
_nottingham_internal_process_date 13/01/2013
_nottingham_internal_solution_user AW
_nottingham_internal_solution_date 13/01/2013
_nottingham_internal_refinement_user AW
_nottingham_internal_refinement_date 14/01/2013
_nottingham_internal_validation_user AJB
_nottingham_internal_validation_date 26/01/2013

loop_
_symmetry_equiv_pos_as_xyz
'x, y, z'
'-x, -y, -z'

loop_
_atom_site_label
_atom_site_type_symbol
_atom_site_fract_x
_atom_site_fract_y
_atom_site_fract_z
_atom_site_U_iso_or_equiv
_atom_site_adp_type
_atom_site_occupancy
_atom_site_symmetry_multiplicity
_atom_site_calc_flag
_atom_site_refinement_flags
U1 U 0.35124(6) 0.98893(6) 0.99584(5) 0.0174(3) Uani 1 1 d .
I1 I 0.29313(14) 1.22739(13) 1.00857(13) 0.0325(4) Uani 1 1 d .
O1 O 0.5157(16) 1.0187(17) 1.0987(14) 0.038(4) Uani 1 1 d U
N1 N 0.2044(17) 0.8471(17) 0.8727(15) 0.025(4) Uani 1 1 d .
N2 N 0.2642(17) 0.8659(16) 1.1038(14) 0.022(4) Uani 1 1 d .
C1 C 0.073(2) 0.862(2) 0.9915(18) 0.026(5) Uani 1 1 d .
H1 H 0.0015 0.8862 0.9952 0.031 Uiso 1 1 calc R
C2 C 0.0940(19) 0.8390(18) 0.8934(17) 0.020(4) Uani 1 1 d .
C3 C -0.018(2) 0.809(2) 0.8105(19) 0.032(5) Uani 1 1 d .
H3A H -0.0122 0.8729 0.7693 0.048 Uiso 1 1 calc R
H3B H -0.0903 0.7996 0.8402 0.048 Uiso 1 1 calc R
H3C H -0.0229 0.7336 0.7683 0.048 Uiso 1 1 calc R
C4 C 0.2155(19) 0.810(2) 0.7721(17) 0.025(5) Uani 1 1 d .
C5 C 0.2149(19) 0.885(2) 0.7000(19) 0.025(5) Uani 1 1 d .
C6 C 0.227(2) 0.846(2) 0.6016(17) 0.029(5) Uani 1 1 d .
H6 H 0.2280 0.8987 0.5527 0.035 Uiso 1 1 calc R
C7 C 0.238(2) 0.730(2) 0.5761(18) 0.031(5) Uani 1 1 d .
H7 H 0.2449 0.7022 0.5098 0.037 Uiso 1 1 calc R
C8 C 0.238(2) 0.659(2) 0.6479(19) 0.028(5) Uani 1 1 d .
H8 H 0.2468 0.5808 0.6306 0.033 Uiso 1 1 calc R
C9 C 0.228(2) 0.693(2) 0.7442(17) 0.023(5) Uani 1 1 d .
C10 C 0.226(3) 0.605(2) 0.8212(19) 0.031(6) Uani 1 1 d .
H10 H 0.2308 0.6506 0.8888 0.038 Uiso 1 1 calc R
C11 C 0.104(3) 0.505(3) 0.797(3) 0.053(8) Uani 1 1 d .
H11A H 0.1048 0.4476 0.7387 0.079 Uiso 1 1 calc R
H11B H 0.0365 0.5400 0.7804 0.079 Uiso 1 1 calc R
H11C H 0.0954 0.4635 0.8550 0.079 Uiso 1 1 calc R
C12 C 0.333(3) 0.554(3) 0.828(3) 0.054(8) Uani 1 1 d .
H12A H 0.3413 0.5161 0.8892 0.080 Uiso 1 1 calc R
H12B H 0.4074 0.6182 0.8317 0.080 Uiso 1 1 calc R
H12C H 0.3217 0.4941 0.7689 0.080 Uiso 1 1 calc R
C13 C 0.203(2) 1.011(2) 0.7228(18) 0.026(5) Uani 1 1 d .
H13 H 0.1843 1.0208 0.7916 0.031 Uiso 1 1 calc R
C14 C 0.322(2) 1.103(2) 0.724(2) 0.035(6) Uani 1 1 d .
H14A H 0.3900 1.0799 0.7624 0.053 Uiso 1 1 calc R
H14B H 0.3197 1.1814 0.7557 0.053 Uiso 1 1 calc R
H14C H 0.3343 1.1078 0.6548 0.053 Uiso 1 1 calc R
C15 C 0.100(2) 1.037(3) 0.648(2) 0.036(6) Uani 1 1 d .
H15A H 0.1247 1.0458 0.5832 0.054 Uiso 1 1 calc R
H15B H 0.0829 1.1104 0.6752 0.054 Uiso 1 1 calc R
H15C H 0.0261 0.9700 0.6379 0.054 Uiso 1 1 calc R
C16 C 0.143(2) 0.854(2) 1.0875(17) 0.022(5) Uani 1 1 d .
C17 C 0.070(2) 0.827(3) 1.1696(19) 0.033(6) Uani 1 1 d .
H17A H 0.1213 0.8086 1.2275 0.050 Uiso 1 1 calc R
H17B H -0.0007 0.7577 1.1434 0.050 Uiso 1 1 calc R
H17C H 0.0423 0.8963 1.1907 0.050 Uiso 1 1 calc R
C18 C 0.318(2) 0.845(2) 1.2019(17) 0.025(5) Uani 1 1 d .
C19 C 0.345(2) 0.933(2) 1.2879(18) 0.027(5) Uani 1 1 d .
C20 C 0.395(2) 0.906(3) 1.3792(18) 0.032(6) Uani 1 1 d .
H20 H 0.4111 0.9625 1.4384 0.039 Uiso 1 1 calc R
C21 C 0.422(2) 0.798(3) 1.3868(19) 0.034(6) Uani 1 1 d .
H21 H 0.4550 0.7811 1.4506 0.040 Uiso 1 1 calc R
C22 C 0.402(2) 0.716(2) 1.3016(18) 0.027(5) Uani 1 1 d .
H22 H 0.4220 0.6428 1.3065 0.032 Uiso 1 1 calc R
C23 C 0.351(2) 0.739(2) 1.2076(19) 0.030(5) Uani 1 1 d .
C24 C 0.331(2) 0.645(2) 1.1154(18) 0.026(5) Uani 1 1 d .
H24 H 0.3362 0.6890 1.0564 0.032 Uiso 1 1 calc R
C25 C 0.202(3) 0.562(3) 1.095(3) 0.051(8) Uani 1 1 d .
H25A H 0.1922 0.5149 1.1504 0.076 Uiso 1 1 calc R
H25B H 0.1871 0.5075 1.0317 0.076 Uiso 1 1 calc R
H25C H 0.1426 0.6092 1.0904 0.076 Uiso 1 1 calc R
C26 C 0.426(3) 0.575(2) 1.118(2) 0.041(7) Uani 1 1 d .
H26A H 0.5074 0.6306 1.1439 0.062 Uiso 1 1 calc R
H26B H 0.4225 0.5360 1.0503 0.062 Uiso 1 1 calc R
H26C H 0.4106 0.5151 1.1629 0.062 Uiso 1 1 calc R
C27 C 0.323(2) 1.056(2) 1.284(2) 0.031(5) Uani 1 1 d .
H27 H 0.2725 1.0545 1.2166 0.037 Uiso 1 1 calc R
C28 C 0.444(2) 1.152(3) 1.296(2) 0.038(6) Uani 1 1 d .
H28A H 0.4278 1.2257 1.2753 0.056 Uiso 1 1 calc R
H28B H 0.4946 1.1240 1.2534 0.056 Uiso 1 1 calc R
H28C H 0.4864 1.1689 1.3665 0.056 Uiso 1 1 calc R
C29 C 0.253(3) 1.089(3) 1.365(2) 0.041(7) Uani 1 1 d .
H29A H 0.3022 1.0954 1.4319 0.061 Uiso 1 1 calc R
H29B H 0.1761 1.0268 1.3572 0.061 Uiso 1 1 calc R
H29C H 0.2357 1.1657 1.3562 0.061 Uiso 1 1 calc R
C30 C 0.775(4) 0.676(3) 0.446(2) 0.051(8) Uani 1 1 d .
H30 H 0.7665 0.7210 0.3918 0.061 Uiso 1 1 calc R
C31 C 0.675(3) 0.620(3) 0.480(3) 0.058(9) Uani 1 1 d .
H31 H 0.5966 0.6247 0.4494 0.070 Uiso 1 1 calc R
C32 C 0.686(3) 0.555(3) 0.559(3) 0.058(9) Uani 1 1 d .
H32 H 0.6166 0.5169 0.5844 0.069 Uiso 1 1 calc R
C33 C 0.800(3) 0.547(3) 0.601(2) 0.050(8) Uani 1 1 d .
H33 H 0.8096 0.5016 0.6543 0.061 Uiso 1 1 calc R
C34 C 0.898(3) 0.604(3) 0.566(2) 0.049(8) Uani 1 1 d .
H34 H 0.9770 0.6000 0.5960 0.058 Uiso 1 1 calc R
C35 C 0.887(3) 0.668(3) 0.489(2) 0.053(8) Uani 1 1 d .
H35 H 0.9564 0.7068 0.4645 0.064 Uiso 1 1 calc R

loop_
_atom_site_aniso_label
_atom_site_aniso_U_11
_atom_site_aniso_U_22
_atom_site_aniso_U_33
_atom_site_aniso_U_23
_atom_site_aniso_U_13
_atom_site_aniso_U_12
U1 0.0164(4) 0.0122(4) 0.0231(4) 0.0034(3) 0.0042(3) 0.0023(3)
I1 0.0317(8) 0.0171(7) 0.0499(10) 0.0033(7) 0.0094(7) 0.0089(6)
O1 0.030(7) 0.041(8) 0.038(8) 0.016(6) 0.013(6) -0.004(6)
N1 0.024(9) 0.018(10) 0.029(11) 0.005(8) 0.010(8) -0.005(7)
N2 0.026(9) 0.013(9) 0.022(10) -0.001(8) 0.004(8) -0.002(7)
C1 0.035(12) 0.016(11) 0.026(13) 0.001(10) -0.001(10) 0.013(10)
C2 0.018(10) 0.010(10) 0.027(12) 0.008(9) -0.004(9) 0.000(8)
C3 0.031(13) 0.037(14) 0.026(13) 0.000(11) 0.002(10) 0.013(11)
C4 0.015(10) 0.033(13) 0.025(12) -0.005(11) 0.006(9) 0.008(9)
C5 0.018(10) 0.021(12) 0.038(14) 0.002(11) 0.010(9) 0.006(9)
C6 0.040(13) 0.031(14) 0.015(12) 0.001(10) 0.004(10) 0.008(11)
C7 0.037(13) 0.032(14) 0.021(13) 0.002(11) 0.010(10) 0.006(11)
C8 0.030(12) 0.017(11) 0.039(15) 0.008(11) 0.007(10) 0.010(9)
C9 0.031(12) 0.014(11) 0.021(12) 0.006(9) 0.002(9) 0.000(9)
C10 0.055(16) 0.015(12) 0.028(14) 0.006(10) 0.011(11) 0.014(11)
C11 0.043(16) 0.06(2) 0.06(2) 0.029(17) 0.015(14) -0.002(15)
C12 0.057(19) 0.06(2) 0.06(2) 0.021(17) 0.019(16) 0.037(17)
C13 0.035(13) 0.025(12) 0.022(12) 0.010(10) 0.008(10) 0.010(10)
C14 0.030(13) 0.028(13) 0.043(16) 0.007(12) -0.006(11) 0.007(10)
C15 0.020(11) 0.046(16) 0.047(17) 0.020(13) 0.009(11) 0.013(11)
C16 0.026(11) 0.020(11) 0.018(12) -0.004(9) -0.006(9) 0.011(9)
C17 0.022(11) 0.046(16) 0.027(13) 0.003(12) 0.003(10) 0.003(11)
C18 0.022(11) 0.036(14) 0.016(12) 0.004(10) 0.004(9) 0.006(10)
C19 0.023(11) 0.034(14) 0.027(13) 0.012(11) 0.005(9) 0.010(10)
C20 0.032(13) 0.043(16) 0.019(12) 0.000(11) 0.008(10) 0.006(11)
C21 0.028(12) 0.046(17) 0.027(14) 0.017(13) 0.007(10) 0.007(11)
C22 0.028(12) 0.027(13) 0.030(14) 0.016(11) 0.010(10) 0.008(10)
C23 0.036(13) 0.026(13) 0.027(13) 0.003(11) 0.005(10) 0.009(10)
C24 0.034(13) 0.021(12) 0.028(13) 0.011(10) 0.007(10) 0.012(10)
C25 0.035(15) 0.050(18) 0.06(2) -0.013(16) 0.004(13) 0.008(13)
C26 0.054(17) 0.024(13) 0.044(17) 0.002(13) -0.001(13) 0.017(12)
C27 0.029(12) 0.026(13) 0.035(14) -0.002(11) 0.007(10) 0.005(10)
C28 0.027(12) 0.039(15) 0.043(16) -0.003(13) 0.006(11) 0.006(11)
C29 0.045(15) 0.047(17) 0.028(14) -0.019(13) 0.009(12) 0.016(13)
C30 0.09(3) 0.021(14) 0.027(15) 0.000(12) 0.000(16) 0.007(15)
C31 0.053(19) 0.046(19) 0.07(2) -0.007(18) -0.006(17) 0.026(16)
C32 0.047(18) 0.05(2) 0.07(2) 0.010(18) 0.012(16) 0.009(15)
C33 0.06(2) 0.053(19) 0.029(16) 0.003(14) -0.005(14) 0.012(16)
C34 0.046(17) 0.053(19) 0.034(16) -0.010(15) -0.012(13) 0.009(14)
C35 0.07(2) 0.031(16) 0.048(19) 0.001(15) 0.009(16) -0.005(15)

loop_
_atom_type_symbol
_atom_type_description
_atom_type_scat_dispersion_real
_atom_type_scat_dispersion_imag
_atom_type_scat_source
C C 0.0181 0.0091 'International Tables Vol C Tables 4.2.6.8 and 6.1.1.4'
D D 0.0000 0.0000 'International Tables Vol C Tables 4.2.6.8 and 6.1.1.4'
H H 0.0000 0.0000 'International Tables Vol C Tables 4.2.6.8 and 6.1.1.4'
I I -0.3257 6.8362 'International Tables Vol C Tables 4.2.6.8 and 6.1.1.4'
N N 0.0311 0.0180 'International Tables Vol C Tables 4.2.6.8 and 6.1.1.4'
O O 0.0492 0.0322 'International Tables Vol C Tables 4.2.6.8 and 6.1.1.4'
U U -4.3638 13.4090 'International Tables Vol C Tables 4.2.6.8 and 6.1.1.4'

loop_
_geom_angle_atom_site_label_1
_geom_angle_atom_site_label_2
_geom_angle_atom_site_label_3
_geom_angle
_geom_angle_site_symmetry_1
_geom_angle_site_symmetry_3
O1 U1 O1 75.9(8) . 2_677
O1 U1 N2 86.1(6) . .
O1 U1 N2 134.4(7) 2_677 .
O1 U1 N1 144.3(7) . .
O1 U1 N1 88.7(7) 2_677 .
N2 U1 N1 82.2(6) . .
O1 U1 I1 105.1(5) . .
O1 U1 I1 111.4(5) 2_677 .
N2 U1 I1 113.6(5) . .
N1 U1 I1 110.5(5) . .
U1 O1 U1 104.1(8) . 2_677
C2 N1 C4 119.5(19) . .
C2 N1 U1 109.5(15) . .
C4 N1 U1 126.6(14) . .
C16 N2 C18 115.8(18) . .
C16 N2 U1 109.4(15) . .
C18 N2 U1 129.4(14) . .
C2 C1 C16 130(2) . .
C2 C1 H1 114.8 . .
C16 C1 H1 114.8 . .
N1 C2 C1 124(2) . .
N1 C2 C3 121(2) . .
C1 C2 C3 115(2) . .
C2 C3 H3A 109.5 . .
C2 C3 H3B 109.5 . .
H3A C3 H3B 109.5 . .
C2 C3 H3C 109.5 . .
H3A C3 H3C 109.5 . .
H3B C3 H3C 109.5 . .
C5 C4 N1 122(2) . .
C5 C4 C9 118(2) . .
N1 C4 C9 120(2) . .
C4 C5 C6 121(2) . .
C4 C5 C13 122(2) . .
C6 C5 C13 117(2) . .
C5 C6 C7 120(2) . .
C5 C6 H6 120.1 . .
C7 C6 H6 120.1 . .
C8 C7 C6 119(2) . .
C8 C7 H7 120.7 . .
C6 C7 H7 120.7 . .
C7 C8 C9 124(2) . .
C7 C8 H8 118.2 . .
C9 C8 H8 118.2 . .
C8 C9 C4 119(2) . .
C8 C9 C10 120(2) . .
C4 C9 C10 120(2) . .
C12 C10 C9 112(2) . .
C12 C10 C11 111(3) . .
C9 C10 C11 111(2) . .
C12 C10 H10 107.5 . .
C9 C10 H10 107.5 . .
C11 C10 H10 107.5 . .
C10 C11 H11A 109.5 . .
C10 C11 H11B 109.5 . .
H11A C11 H11B 109.5 . .
C10 C11 H11C 109.5 . .
H11A C11 H11C 109.5 . .
H11B C11 H11C 109.5 . .
C10 C12 H12A 109.5 . .
C10 C12 H12B 109.5 . .
H12A C12 H12B 109.5 . .
C10 C12 H12C 109.5 . .
H12A C12 H12C 109.5 . .
H12B C12 H12C 109.5 . .
C5 C13 C14 111(2) . .
C5 C13 C15 113(2) . .
C14 C13 C15 109.2(19) . .
C5 C13 H13 107.7 . .
C14 C13 H13 107.7 . .
C15 C13 H13 107.7 . .
C13 C14 H14A 109.5 . .
C13 C14 H14B 109.5 . .
H14A C14 H14B 109.5 . .
C13 C14 H14C 109.5 . .
H14A C14 H14C 109.5 . .
H14B C14 H14C 109.5 . .
C13 C15 H15A 109.5 . .
C13 C15 H15B 109.5 . .
H15A C15 H15B 109.5 . .
C13 C15 H15C 109.5 . .
H15A C15 H15C 109.5 . .
H15B C15 H15C 109.5 . .
N2 C16 C1 123(2) . .
N2 C16 C17 122(2) . .
C1 C16 C17 115(2) . .
C16 C17 H17A 109.5 . .
C16 C17 H17B 109.5 . .
H17A C17 H17B 109.5 . .
C16 C17 H17C 109.5 . .
H17A C17 H17C 109.5 . .
H17B C17 H17C 109.5 . .
C23 C18 C19 121(2) . .
C23 C18 N2 118(2) . .
C19 C18 N2 121(2) . .
C20 C19 C18 118(2) . .
C20 C19 C27 119(2) . .
C18 C19 C27 123(2) . .
C21 C20 C19 122(2) . .
C21 C20 H20 118.9 . .
C19 C20 H20 120.0 . .
C22 C21 C20 120(2) . .
C22 C21 H21 120.2 . .
C20 C21 H21 120.2 . .
C21 C22 C23 121(2) . .
C21 C22 H22 119.6 . .
C23 C22 H22 119.6 . .
C18 C23 C22 119(2) . .
C18 C23 C24 122(2) . .
C22 C23 C24 118(2) . .
C23 C24 C26 115(2) . .
C23 C24 C25 111(2) . .
C26 C24 C25 112(2) . .
C23 C24 H24 106.4 . .
C26 C24 H24 106.4 . .
C25 C24 H24 106.4 . .
C24 C25 H25A 109.5 . .
C24 C25 H25B 109.5 . .
H25A C25 H25B 109.5 . .
C24 C25 H25C 109.5 . .
H25A C25 H25C 109.5 . .
H25B C25 H25C 109.5 . .
C24 C26 H26A 109.5 . .
C24 C26 H26B 109.5 . .
H26A C26 H26B 109.5 . .
C24 C26 H26C 109.5 . .
H26A C26 H26C 109.5 . .
H26B C26 H26C 109.5 . .
C19 C27 C28 111(2) . .
C19 C27 C29 112(2) . .
C28 C27 C29 110(2) . .
C19 C27 H27 107.9 . .
C28 C27 H27 107.9 . .
C29 C27 H27 107.9 . .
C27 C28 H28A 109.5 . .
C27 C28 H28B 109.5 . .
H28A C28 H28B 109.5 . .
C27 C28 H28C 109.5 . .
H28A C28 H28C 109.5 . .
H28B C28 H28C 109.5 . .
C27 C29 H29A 109.5 . .
C27 C29 H29B 109.5 . .
H29A C29 H29B 109.5 . .
C27 C29 H29C 109.5 . .
H29A C29 H29C 109.5 . .
H29B C29 H29C 109.5 . .
C35 C30 C31 120(3) . .
C35 C30 H30 120.1 . .
C31 C30 H30 120.1 . .
C30 C31 C32 121(3) . .
C30 C31 H31 119.7 . .
C32 C31 H31 119.7 . .
C33 C32 C31 119(3) . .
C33 C32 H32 120.7 . .
C31 C32 H32 120.7 . .
C34 C33 C32 120(3) . .
C34 C33 H33 120.1 . .
C32 C33 H33 120.1 . .
C35 C34 C33 121(3) . .
C35 C34 H34 119.4 . .
C33 C34 H34 119.4 . .
C30 C35 C34 120(3) . .
C30 C35 H35 120.0 . .
C34 C35 H35 120.0 . .

loop_
_geom_bond_atom_site_label_1
_geom_bond_atom_site_label_2
_geom_bond_distance
_geom_bond_site_symmetry_2
U1 O1 2.096(18) .
U1 O1 2.178(18) 2_677
U1 N2 2.336(18) .
U1 N1 2.349(19) .
U1 I1 3.0210(16) .
O1 U1 2.178(18) 2_677
N1 C2 1.34(3) .
N1 C4 1.43(3) .
N2 C16 1.35(3) .
N2 C18 1.45(3) .
C1 C2 1.41(3) .
C1 C16 1.45(3) .
C1 H1 0.9500 .
C2 C3 1.51(3) .
C3 H3A 0.9800 .
C3 H3B 0.9800 .
C3 H3C 0.9800 .
C4 C5 1.38(3) .
C4 C9 1.43(3) .
C5 C6 1.41(3) .
C5 C13 1.52(3) .
C6 C7 1.41(4) .
C6 H6 0.9500 .
C7 C8 1.35(3) .
C7 H7 0.9500 .
C8 C9 1.36(3) .
C8 H8 0.9500 .
C9 C10 1.54(3) .
C10 C12 1.50(4) .
C10 C11 1.55(4) .
C10 H10 1.0000 .
C11 H11A 0.9800 .
C11 H11B 0.9800 .
C11 H11C 0.9800 .
C12 H12A 0.9800 .
C12 H12B 0.9800 .
C12 H12C 0.9800 .
C13 C14 1.52(3) .
C13 C15 1.55(3) .
C13 H13 1.0000 .
C14 H14A 0.9800 .
C14 H14B 0.9800 .
C14 H14C 0.9800 .
C15 H15A 0.9800 .
C15 H15B 0.9800 .
C15 H15C 0.9800 .
C16 C17 1.52(3) .
C17 H17A 0.9800 .
C17 H17B 0.9800 .
C17 H17C 0.9800 .
C18 C23 1.39(3) .
C18 C19 1.41(4) .
C19 C20 1.39(4) .
C19 C27 1.52(3) .
C20 C21 1.38(4) .
C20 H20 0.9500 .
C21 C22 1.37(4) .
C21 H21 0.9500 .
C22 C23 1.40(3) .
C22 H22 0.9500 .
C23 C24 1.53(4) .
C24 C26 1.53(3) .
C24 C25 1.53(4) .
C24 H24 1.0000 .
C25 H25A 0.9800 .
C25 H25B 0.9800 .
C25 H25C 0.9800 .
C26 H26A 0.9800 .
C26 H26B 0.9800 .
C26 H26C 0.9800 .
C27 C28 1.54(3) .
C27 C29 1.54(3) .
C27 H27 1.0000 .
C28 H28A 0.9800 .
C28 H28B 0.9800 .
C28 H28C 0.9800 .
C29 H29A 0.9800 .
C29 H29B 0.9800 .
C29 H29C 0.9800 .
C30 C35 1.36(5) .
C30 C31 1.36(5) .
C30 H30 0.9500 .
C31 C32 1.39(5) .
C31 H31 0.9500 .
C32 C33 1.37(5) .
C32 H32 0.9500 .
C33 C34 1.36(5) .
C33 H33 0.9500 .
C34 C35 1.36(5) .
C34 H34 0.9500 .
C35 H35 0.9500 .

loop_
_geom_torsion_atom_site_label_1
_geom_torsion_atom_site_label_2
_geom_torsion_atom_site_label_3
_geom_torsion_atom_site_label_4
_geom_torsion
_geom_torsion_site_symmetry_1
_geom_torsion_site_symmetry_4
O1 U1 O1 U1 0.0 2_677 2_677
N2 U1 O1 U1 137.8(8) . 2_677
N1 U1 O1 U1 67.0(12) . 2_677
I1 U1 O1 U1 -108.8(6) . 2_677
O1 U1 N1 C2 127.9(15) . .
O1 U1 N1 C2 -168.8(15) 2_677 .
N2 U1 N1 C2 56.0(14) . .
I1 U1 N1 C2 -56.4(15) . .
O1 U1 N1 C4 -76(2) . .
O1 U1 N1 C4 -12.8(19) 2_677 .
N2 U1 N1 C4 -148.0(19) . .
I1 U1 N1 C4 99.6(18) . .
O1 U1 N2 C16 158.6(15) . .
O1 U1 N2 C16 -135.6(14) 2_677 .
N1 U1 N2 C16 -55.2(14) . .
I1 U1 N2 C16 53.9(15) . .
O1 U1 N2 C18 6.0(19) . .
O1 U1 N2 C18 72(2) 2_677 .
N1 U1 N2 C18 152(2) . .
I1 U1 N2 C18 -98.8(19) . .
C4 N1 C2 C1 173(2) . .
U1 N1 C2 C1 -29(2) . .
C4 N1 C2 C3 -9(3) . .
U1 N1 C2 C3 148.9(18) . .
C16 C1 C2 N1 -26(4) . .
C16 C1 C2 C3 157(2) . .
C2 N1 C4 C5 83(3) . .
U1 N1 C4 C5 -71(3) . .
C2 N1 C4 C9 -97(3) . .
U1 N1 C4 C9 109(2) . .
N1 C4 C5 C6 179(2) . .
C9 C4 C5 C6 -1(3) . .
N1 C4 C5 C13 0(3) . .
C9 C4 C5 C13 -180(2) . .
C4 C5 C6 C7 1(4) . .
C13 C5 C6 C7 -180(2) . .
C5 C6 C7 C8 -1(4) . .
C6 C7 C8 C9 1(4) . .
C7 C8 C9 C4 0(4) . .
C7 C8 C9 C10 178(2) . .
C5 C4 C9 C8 0(3) . .
N1 C4 C9 C8 -180(2) . .
C5 C4 C9 C10 -179(2) . .
N1 C4 C9 C10 1(3) . .
C8 C9 C10 C12 53(3) . .
C4 C9 C10 C12 -128(3) . .
C8 C9 C10 C11 -72(3) . .
C4 C9 C10 C11 107(3) . .
C4 C5 C13 C14 109(2) . .
C6 C5 C13 C14 -70(3) . .
C4 C5 C13 C15 -127(2) . .
C6 C5 C13 C15 54(3) . .
C18 N2 C16 C1 -175(2) . .
U1 N2 C16 C1 28(3) . .
C18 N2 C16 C17 3(3) . .
U1 N2 C16 C17 -153.5(19) . .
C2 C1 C16 N2 26(4) . .
C2 C1 C16 C17 -152(2) . .
C16 N2 C18 C23 106(2) . .
U1 N2 C18 C23 -103(2) . .
C16 N2 C18 C19 -78(3) . .
U1 N2 C18 C19 73(3) . .
C23 C18 C19 C20 -5(3) . .
N2 C18 C19 C20 179(2) . .
C23 C18 C19 C27 174(2) . .
N2 C18 C19 C27 -2(3) . .
C18 C19 C20 C21 2(4) . .
C27 C19 C20 C21 -177(2) . .
C19 C20 C21 C22 1(4) . .
C20 C21 C22 C23 -1(4) . .
C19 C18 C23 C22 5(4) . .
N2 C18 C23 C22 -179(2) . .
C19 C18 C23 C24 -177(2) . .
N2 C18 C23 C24 -1(3) . .
C21 C22 C23 C18 -2(4) . .
C21 C22 C23 C24 180(2) . .
C18 C23 C24 C26 147(2) . .
C22 C23 C24 C26 -34(3) . .
C18 C23 C24 C25 -85(3) . .
C22 C23 C24 C25 93(3) . .
C20 C19 C27 C28 73(3) . .
C18 C19 C27 C28 -106(3) . .
C20 C19 C27 C29 -51(3) . .
C18 C19 C27 C29 131(2) . .
C35 C30 C31 C32 1(5) . .
C30 C31 C32 C33 -1(5) . .
C31 C32 C33 C34 2(5) . .
C32 C33 C34 C35 -1(5) . .
C31 C30 C35 C34 0(5) . .
C33 C34 C35 C30 1(5) . .
